data_7212151
loop_
_publ_author_name
'Niu, Cao-Yuan'
'Zheng, Xian-Fu'
'He, Yong'
'Feng, Zhi-Qiang'
'Kou, Chun-Hong'

_publ_section_title
;
 Tuning of unusual secondary ligands to construct fluorescent zinc
 coordination polymers of an unsymmetrical pyridylbenzoate ligand from 1D
 chain to interdigital or porous 2D layers and interpenetrated 3D
 frameworks
;
_journal_issue 10
_journal_name_full CrystEngComm
_journal_page_first 2847
_journal_paper_doi 10.1039/b920737f
_journal_volume 12
_journal_year 2010
_chemical_formula_sum 'C24 H16 N2 O4 Zn'
_chemical_formula_weight 461.76
_chemical_name_systematic
;
?
;
_space_group_IT_number 14
_symmetry_cell_setting monoclinic
_symmetry_space_group_name_Hall '-P 2yn'
_symmetry_space_group_name_H-M 'P 1 21/n 1'
_atom_sites_solution_hydrogens geom
_atom_sites_solution_primary direct
_atom_sites_solution_secondary difmap
_audit_creation_method SHELXL-97
_cell_angle_alpha 90.00
_cell_angle_beta 93.401(13)
_cell_angle_gamma 90.00
_cell_formula_units_Z 4
_cell_length_a 10.998(8)
_cell_length_b 13.227(10)
_cell_length_c 14.682(11)
_cell_measurement_temperature 173(2)
_cell_measurement_theta_max 27.50
_cell_measurement_theta_min 2.38
_cell_volume 2132(3)
_computing_cell_refinement 'Bruker SMART'
_computing_data_collection 'Bruker SMART'
_computing_data_reduction 'Bruker SAINT'
_computing_molecular_graphics 'Bruker SHELXTL'
_computing_publication_material 'Bruker SHELXTL'
_computing_structure_refinement 'SHELXL-97 (Sheldrick, 1997)'
_computing_structure_solution 'SHELXS-97 (Sheldrick, 1990)'
_diffrn_ambient_temperature 173(2)
_diffrn_measured_fraction_theta_full 0.987
_diffrn_measured_fraction_theta_max 0.987
_diffrn_measurement_device_type 'CCD area detector'
_diffrn_measurement_method 'phi and omega scans'
_diffrn_radiation_monochromator graphite
_diffrn_radiation_source 'fine-focus sealed tube'
_diffrn_radiation_type MoK\a
_diffrn_radiation_wavelength 0.71073
_diffrn_reflns_av_R_equivalents 0.0208
_diffrn_reflns_av_sigmaI/netI 0.0250
_diffrn_reflns_limit_h_max 14
_diffrn_reflns_limit_h_min -12
_diffrn_reflns_limit_k_max 17
_diffrn_reflns_limit_k_min -16
_diffrn_reflns_limit_l_max 14
_diffrn_reflns_limit_l_min -18
_diffrn_reflns_number 13395
_diffrn_reflns_theta_full 27.50
_diffrn_reflns_theta_max 27.50
_diffrn_reflns_theta_min 2.38
_exptl_absorpt_coefficient_mu 1.185
_exptl_absorpt_correction_T_max 0.7561
_exptl_absorpt_correction_T_min 0.6683
_exptl_absorpt_correction_type multi-scan
_exptl_absorpt_process_details sadabs
_exptl_crystal_colour yellow
_exptl_crystal_density_diffrn 1.439
_exptl_crystal_density_method 'not measured'
_exptl_crystal_description block
_exptl_crystal_F_000 944
_exptl_crystal_size_max 0.37
_exptl_crystal_size_mid 0.31
_exptl_crystal_size_min 0.25
_refine_diff_density_max 0.916
_refine_diff_density_min -0.375
_refine_diff_density_rms 0.069
_refine_ls_extinction_method none
_refine_ls_goodness_of_fit_ref 1.077
_refine_ls_hydrogen_treatment constr
_refine_ls_matrix_type full
_refine_ls_number_parameters 280
_refine_ls_number_reflns 4835
_refine_ls_number_restraints 0
_refine_ls_restrained_S_all 1.077
_refine_ls_R_factor_all 0.0435
_refine_ls_R_factor_gt 0.0357
_refine_ls_shift/su_max 0.001
_refine_ls_shift/su_mean 0.000
_refine_ls_structure_factor_coef Fsqd
_refine_ls_weighting_details 'calc w=1/[\s^2^(Fo^2^)+(0.0664P)^2^+0.6509P] where P=(Fo^2^+2Fc^2^)/3'
_refine_ls_weighting_scheme calc
_refine_ls_wR_factor_gt 0.1104
_refine_ls_wR_factor_ref 0.1154
_reflns_number_gt 4013
_reflns_number_total 4835
_reflns_threshold_expression >2sigma(I)
_cod_data_source_file b920737f.txt
_cod_data_source_block 3
_cod_original_sg_symbol_H-M P2(1)/n
_cod_database_code 7212151

loop_
_symmetry_equiv_pos_as_xyz
'x, y, z'
'-x+1/2, y+1/2, -z+1/2'
'-x, -y, -z'
'x-1/2, -y-1/2, z-1/2'

loop_
_atom_site_label
_atom_site_type_symbol
_atom_site_fract_x
_atom_site_fract_y
_atom_site_fract_z
_atom_site_U_iso_or_equiv
_atom_site_adp_type
_atom_site_occupancy
_atom_site_symmetry_multiplicity
_atom_site_calc_flag
_atom_site_refinement_flags
Zn1 Zn 0.32034(2) 0.553448(19) 0.158433(17) 0.03571(11) Uani 1 1 d .
N1 N 0.69130(19) 0.94400(14) -0.25011(14) 0.0396(4) Uani 1 1 d .
N2 N 0.78189(18) 0.04276(15) 0.55069(14) 0.0407(4) Uani 1 1 d .
O1 O 0.34290(15) 0.68811(12) 0.10655(12) 0.0450(4) Uani 1 1 d .
O2 O 0.14414(16) 0.68710(16) 0.06653(14) 0.0573(5) Uani 1 1 d .
O3 O 0.48995(15) 0.51447(13) 0.19228(12) 0.0458(4) Uani 1 1 d .
O4 O 0.39373(17) 0.38892(15) 0.25616(15) 0.0613(5) Uani 1 1 d .
C1 C 0.6506(2) 0.85487(18) -0.22152(17) 0.0459(6) Uani 1 1 d .
H1 H 0.6892 0.7950 -0.2408 0.055 Uiso 1 1 calc R
C2 C 0.5554(2) 0.84607(18) -0.16559(16) 0.0445(5) Uani 1 1 d .
H2 H 0.5309 0.7811 -0.1461 0.053 Uiso 1 1 calc R
C3 C 0.4947(2) 0.93172(17) -0.13730(15) 0.0369(5) Uani 1 1 d .
C4 C 0.5387(2) 1.02439(19) -0.16670(18) 0.0457(6) Uani 1 1 d .
H4 H 0.5017 1.0855 -0.1487 0.055 Uiso 1 1 calc R
C5 C 0.6355(2) 1.02741(18) -0.22159(19) 0.0456(6) Uani 1 1 d .
H5 H 0.6642 1.0915 -0.2402 0.055 Uiso 1 1 calc R
C6 C 0.3869(2) 0.9227(2) -0.08204(17) 0.0428(5) Uani 1 1 d .
C7 C 0.3691(2) 0.83655(17) -0.03009(15) 0.0367(5) Uani 1 1 d .
H7 H 0.4306 0.7860 -0.0262 0.044 Uiso 1 1 calc R
C8 C 0.2643(2) 0.82241(19) 0.01615(16) 0.0424(5) Uani 1 1 d .
C9 C 0.1767(3) 0.8982(3) 0.0135(3) 0.0817(12) Uani 1 1 d .
H9 H 0.1046 0.8898 0.0453 0.098 Uiso 1 1 calc R
C10 C 0.1942(4) 0.9852(3) -0.0350(3) 0.1096(18) Uani 1 1 d .
H10 H 0.1343 1.0370 -0.0362 0.132 Uiso 1 1 calc R
C11 C 0.2985(3) 0.9984(3) -0.0823(3) 0.0812(12) Uani 1 1 d .
H11 H 0.3099 1.0592 -0.1151 0.097 Uiso 1 1 calc R
C12 C 0.2462(2) 0.72582(19) 0.06629(15) 0.0401(5) Uani 1 1 d .
C13 C 0.6698(2) 0.0584(2) 0.5117(2) 0.0543(7) Uani 1 1 d .
H13 H 0.6029 0.0244 0.5361 0.065 Uiso 1 1 calc R
C14 C 0.6476(2) 0.1211(2) 0.4384(2) 0.0528(7) Uani 1 1 d .
H14 H 0.5666 0.1305 0.4137 0.063 Uiso 1 1 calc R
C15 C 0.7437(2) 0.17104(17) 0.40004(16) 0.0378(5) Uani 1 1 d .
C16 C 0.85959(19) 0.15398(17) 0.44012(16) 0.0376(5) Uani 1 1 d .
H16 H 0.9283 0.1860 0.4165 0.045 Uiso 1 1 calc R
C17 C 0.8744(2) 0.09073(19) 0.51392(16) 0.0397(5) Uani 1 1 d .
H17 H 0.9543 0.0804 0.5403 0.048 Uiso 1 1 calc R
C18 C 0.7254(2) 0.24227(17) 0.32292(16) 0.0375(5) Uani 1 1 d .
C19 C 0.6189(2) 0.29865(17) 0.31181(16) 0.0377(5) Uani 1 1 d .
H19 H 0.5544 0.2868 0.3508 0.045 Uiso 1 1 calc R
C20 C 0.6058(2) 0.37233(17) 0.24413(16) 0.0382(5) Uani 1 1 d .
C21 C 0.6982(2) 0.3884(2) 0.18628(17) 0.0473(6) Uani 1 1 d .
H21 H 0.6907 0.4403 0.1416 0.057 Uiso 1 1 calc R
C22 C 0.8023(2) 0.3287(2) 0.19328(19) 0.0524(6) Uani 1 1 d .
H22 H 0.8640 0.3375 0.1513 0.063 Uiso 1 1 calc R
C23 C 0.8164(2) 0.2563(2) 0.26155(17) 0.0459(6) Uani 1 1 d .
H23 H 0.8881 0.2161 0.2666 0.055 Uiso 1 1 calc R
C24 C 0.4874(2) 0.42866(18) 0.23235(17) 0.0401(5) Uani 1 1 d .

loop_
_atom_site_aniso_label
_atom_site_aniso_U_11
_atom_site_aniso_U_22
_atom_site_aniso_U_33
_atom_site_aniso_U_23
_atom_site_aniso_U_13
_atom_site_aniso_U_12
Zn1 0.03337(16) 0.03530(16) 0.03916(17) 0.00125(10) 0.00809(11) 0.00081(10)
N1 0.0407(10) 0.036(1) 0.0436(11) -0.0034(8) 0.0145(8) -0.0038(8)
N2 0.0322(10) 0.0429(11) 0.0469(11) 0.0056(8) 0.0031(8) -0.0009(8)
O1 0.0380(9) 0.0433(9) 0.0543(10) 0.0142(8) 0.0070(7) 0.0014(7)
O2 0.0372(9) 0.0687(13) 0.0666(12) 0.0119(10) 0.0078(8) -0.0090(9)
O3 0.0430(9) 0.0400(9) 0.0537(10) 0.0084(8) -0.0030(8) 0.0031(7)
O4 0.0438(10) 0.0527(11) 0.0887(14) 0.0179(10) 0.0144(10) 0.0107(9)
C1 0.0565(14) 0.0331(11) 0.0503(13) -0.005(1) 0.0223(11) 0.000(1)
C2 0.0539(14) 0.0346(12) 0.0467(13) -0.0003(10) 0.0172(11) -0.005(1)
C3 0.0362(11) 0.0416(12) 0.0336(11) 0.0023(9) 0.0069(9) 0.0012(9)
C4 0.0466(14) 0.0371(12) 0.0551(15) 0.0035(11) 0.0171(11) 0.006(1)
C5 0.0485(14) 0.0348(12) 0.0552(15) 0.0014(10) 0.0169(11) -0.003(1)
C6 0.0382(12) 0.0487(13) 0.0424(13) 0.0106(10) 0.0104(10) 0.0058(10)
C7 0.0332(11) 0.0384(11) 0.0391(11) 0.0037(9) 0.0067(9) 0.0045(9)
C8 0.0358(11) 0.0519(14) 0.0402(12) 0.0117(10) 0.0086(9) 0.0055(10)
C9 0.0533(17) 0.092(2) 0.105(3) 0.055(2) 0.0449(18) 0.0346(17)
C10 0.078(2) 0.109(3) 0.148(4) 0.087(3) 0.069(3) 0.062(2)
C11 0.068(2) 0.078(2) 0.103(3) 0.056(2) 0.0436(19) 0.0349(18)
C12 0.0367(11) 0.0460(13) 0.0388(12) 0.0043(10) 0.0116(9) 0.0032(10)
C13 0.0287(12) 0.0602(17) 0.0742(19) 0.0238(14) 0.0048(12) -0.0048(11)
C14 0.0269(11) 0.0598(16) 0.0708(17) 0.0210(14) -0.0032(11) -0.0011(11)
C15 0.0317(10) 0.0359(11) 0.0457(12) 0.0003(9) 0.0027(9) 0.0015(9)
C16 0.0276(10) 0.0412(12) 0.0442(12) 0.0025(10) 0.0046(9) -0.0012(9)
C17 0.0291(10) 0.0456(12) 0.0442(12) 0.0018(10) 0.0014(9) -0.0003(9)
C18 0.0336(11) 0.0363(11) 0.0423(12) 0.0010(9) 0.0006(9) -0.0001(9)
C19 0.0334(11) 0.0376(11) 0.0422(12) 0.0006(9) 0.0037(9) 0.0006(9)
C20 0.0363(11) 0.0367(11) 0.0413(12) -0.0009(9) -0.0002(9) 0.0021(9)
C21 0.0448(13) 0.0514(14) 0.0456(13) 0.0106(11) 0.0021(10) 0.0018(11)
C22 0.0419(13) 0.0671(17) 0.0496(14) 0.0089(13) 0.0126(11) 0.0040(12)
C23 0.0360(12) 0.0517(14) 0.0503(14) 0.0034(11) 0.0058(10) 0.0083(11)
C24 0.0409(12) 0.0380(12) 0.0410(12) 0.0004(9) 0.0003(10) 0.0029(10)

loop_
_atom_type_symbol
_atom_type_description
_atom_type_scat_dispersion_real
_atom_type_scat_dispersion_imag
_atom_type_scat_source
C C 0.0033 0.0016 'International Tables Vol C Tables 4.2.6.8 and 6.1.1.4'
H H 0.0000 0.0000 'International Tables Vol C Tables 4.2.6.8 and 6.1.1.4'
N N 0.0061 0.0033 'International Tables Vol C Tables 4.2.6.8 and 6.1.1.4'
O O 0.0106 0.0060 'International Tables Vol C Tables 4.2.6.8 and 6.1.1.4'
Zn Zn 0.2839 1.4301 'International Tables Vol C Tables 4.2.6.8 and 6.1.1.4'

loop_
_geom_angle_atom_site_label_1
_geom_angle_atom_site_label_2
_geom_angle_atom_site_label_3
_geom_angle
_geom_angle_site_symmetry_1
_geom_angle_site_symmetry_3
O1 Zn1 O3 101.31(7) . .
O1 Zn1 N1 110.80(8) . 4_576
O3 Zn1 N1 122.07(9) . 4_576
O1 Zn1 N2 106.79(9) . 4_565
O3 Zn1 N2 100.41(8) . 4_565
N1 Zn1 N2 113.78(9) 4_576 4_565
C1 N1 C5 117.3(2) . .
C1 N1 Zn1 119.15(15) . 4_675
C5 N1 Zn1 123.29(16) . 4_675
C17 N2 C13 117.1(2) . .
C17 N2 Zn1 118.50(16) . 4_666
C13 N2 Zn1 124.38(17) . 4_666
C12 O1 Zn1 114.28(15) . .
C24 O3 Zn1 107.59(15) . .
N1 C1 C2 123.0(2) . .
N1 C1 H1 118.5 . .
C2 C1 H1 118.5 . .
C1 C2 C3 120.4(2) . .
C1 C2 H2 119.8 . .
C3 C2 H2 119.8 . .
C2 C3 C4 116.2(2) . .
C2 C3 C6 120.8(2) . .
C4 C3 C6 122.9(2) . .
C5 C4 C3 120.2(2) . .
C5 C4 H4 119.9 . .
C3 C4 H4 119.9 . .
N1 C5 C4 123.0(2) . .
N1 C5 H5 118.5 . .
C4 C5 H5 118.5 . .
C7 C6 C11 117.9(2) . .
C7 C6 C3 120.6(2) . .
C11 C6 C3 121.4(2) . .
C8 C7 C6 121.8(2) . .
C8 C7 H7 119.1 . .
C6 C7 H7 119.1 . .
C7 C8 C9 119.0(2) . .
C7 C8 C12 119.7(2) . .
C9 C8 C12 121.2(2) . .
C10 C9 C8 120.0(3) . .
C10 C9 H9 120.0 . .
C8 C9 H9 120.0 . .
C9 C10 C11 120.7(3) . .
C9 C10 H10 119.6 . .
C11 C10 H10 119.6 . .
C10 C11 C6 120.4(3) . .
C10 C11 H11 119.8 . .
C6 C11 H11 119.8 . .
O2 C12 O1 124.4(2) . .
O2 C12 C8 120.3(2) . .
O1 C12 C8 115.3(2) . .
N2 C13 C14 123.0(2) . .
N2 C13 H13 118.5 . .
C14 C13 H13 118.5 . .
C13 C14 C15 120.0(2) . .
C13 C14 H14 120.0 . .
C15 C14 H14 120.0 . .
C16 C15 C14 116.8(2) . .
C16 C15 C18 120.5(2) . .
C14 C15 C18 122.7(2) . .
C17 C16 C15 119.8(2) . .
C17 C16 H16 120.1 . .
C15 C16 H16 120.1 . .
N2 C17 C16 123.4(2) . .
N2 C17 H17 118.3 . .
C16 C17 H17 118.3 . .
C19 C18 C23 118.9(2) . .
C19 C18 C15 120.5(2) . .
C23 C18 C15 120.5(2) . .
C18 C19 C20 120.7(2) . .
C18 C19 H19 119.7 . .
C20 C19 H19 119.7 . .
C21 C20 C19 119.9(2) . .
C21 C20 C24 121.2(2) . .
C19 C20 C24 118.8(2) . .
C20 C21 C22 120.1(2) . .
C20 C21 H21 120.0 . .
C22 C21 H21 120.0 . .
C23 C22 C21 120.1(2) . .
C23 C22 H22 120.0 . .
C21 C22 H22 120.0 . .
C22 C23 C18 120.2(2) . .
C22 C23 H23 119.9 . .
C18 C23 H23 119.9 . .
O4 C24 O3 123.6(2) . .
O4 C24 C20 119.5(2) . .
O3 C24 C20 116.8(2) . .

loop_
_geom_bond_atom_site_label_1
_geom_bond_atom_site_label_2
_geom_bond_distance
_geom_bond_site_symmetry_2
Zn1 O1 1.959(2) .
Zn1 O3 1.970(2) .
Zn1 N1 2.011(2) 4_576
Zn1 N2 2.055(2) 4_565
N1 C1 1.338(3) .
N1 C5 1.342(3) .
N1 Zn1 2.011(2) 4_675
N2 C17 1.339(3) .
N2 C13 1.344(3) .
N2 Zn1 2.055(2) 4_666
O1 C12 1.286(3) .
O2 C12 1.234(3) .
O3 C24 1.279(3) .
O4 C24 1.226(3) .
C1 C2 1.373(3) .
C1 H1 0.9500 .
C2 C3 1.391(3) .
C2 H2 0.9500 .
C3 C4 1.396(3) .
C3 C6 1.480(3) .
C4 C5 1.373(4) .
C4 H4 0.9500 .
C5 H5 0.9500 .
C6 C7 1.392(3) .
C6 C11 1.395(4) .
C7 C8 1.385(3) .
C7 H7 0.9500 .
C8 C9 1.389(4) .
C8 C12 1.494(3) .
C9 C10 1.374(5) .
C9 H9 0.9500 .
C10 C11 1.387(5) .
C10 H10 0.9500 .
C11 H11 0.9500 .
C13 C14 1.369(4) .
C13 H13 0.9500 .
C14 C15 1.394(3) .
C14 H14 0.9500 .
C15 C16 1.390(3) .
C15 C18 1.478(3) .
C16 C17 1.371(3) .
C16 H16 0.9500 .
C17 H17 0.9500 .
C18 C19 1.390(3) .
C18 C23 1.398(3) .
C19 C20 1.393(3) .
C19 H19 0.9500 .
C20 C21 1.379(3) .
C20 C24 1.501(3) .
C21 C22 1.389(4) .
C21 H21 0.9500 .
C22 C23 1.389(4) .
C22 H22 0.9500 .
C23 H23 0.9500 .

loop_
_geom_torsion_atom_site_label_1
_geom_torsion_atom_site_label_2
_geom_torsion_atom_site_label_3
_geom_torsion_atom_site_label_4
_geom_torsion
_geom_torsion_site_symmetry_1
O3 Zn1 O1 C12 170.34(16) .
N1 Zn1 O1 C12 -58.72(19) 4_576
N2 Zn1 O1 C12 65.69(18) 4_565
O1 Zn1 O3 C24 176.40(16) .
N1 Zn1 O3 C24 52.84(18) 4_576
N2 Zn1 O3 C24 -73.95(18) 4_565
C5 N1 C1 C2 0.3(4) .
Zn1 N1 C1 C2 -174.1(2) 4_675
N1 C1 C2 C3 1.3(4) .
C1 C2 C3 C4 -1.9(4) .
C1 C2 C3 C6 175.9(2) .
C2 C3 C4 C5 1.0(4) .
C6 C3 C4 C5 -176.8(2) .
C1 N1 C5 C4 -1.2(4) .
Zn1 N1 C5 C4 172.9(2) 4_675
C3 C4 C5 N1 0.6(4) .
C2 C3 C6 C7 23.3(4) .
C4 C3 C6 C7 -159.0(2) .
C2 C3 C6 C11 -154.8(3) .
C4 C3 C6 C11 22.9(4) .
C11 C6 C7 C8 3.6(4) .
C3 C6 C7 C8 -174.5(2) .
C6 C7 C8 C9 -2.6(4) .
C6 C7 C8 C12 176.3(2) .
C7 C8 C9 C10 0.5(6) .
C12 C8 C9 C10 -178.4(4) .
C8 C9 C10 C11 0.5(8) .
C9 C10 C11 C6 0.6(8) .
C7 C6 C11 C10 -2.6(6) .
C3 C6 C11 C10 175.5(4) .
Zn1 O1 C12 O2 6.7(3) .
Zn1 O1 C12 C8 -172.66(16) .
C7 C8 C12 O2 -142.1(3) .
C9 C8 C12 O2 36.8(4) .
C7 C8 C12 O1 37.3(3) .
C9 C8 C12 O1 -143.8(3) .
C17 N2 C13 C14 -0.9(4) .
Zn1 N2 C13 C14 -178.2(2) 4_666
N2 C13 C14 C15 0.9(5) .
C13 C14 C15 C16 -0.3(4) .
C13 C14 C15 C18 -177.9(3) .
C14 C15 C16 C17 -0.2(4) .
C18 C15 C16 C17 177.4(2) .
C13 N2 C17 C16 0.3(4) .
Zn1 N2 C17 C16 177.83(18) 4_666
C15 C16 C17 N2 0.2(4) .
C16 C15 C18 C19 -147.2(2) .
C14 C15 C18 C19 30.3(4) .
C16 C15 C18 C23 30.8(3) .
C14 C15 C18 C23 -151.7(3) .
C23 C18 C19 C20 -3.8(3) .
C15 C18 C19 C20 174.2(2) .
C18 C19 C20 C21 1.3(3) .
C18 C19 C20 C24 177.7(2) .
C19 C20 C21 C22 2.4(4) .
C24 C20 C21 C22 -174.0(2) .
C20 C21 C22 C23 -3.3(4) .
C21 C22 C23 C18 0.7(4) .
C19 C18 C23 C22 2.9(4) .
C15 C18 C23 C22 -175.2(2) .
Zn1 O3 C24 O4 -10.1(3) .
Zn1 O3 C24 C20 165.66(16) .
C21 C20 C24 O4 150.7(3) .
C19 C20 C24 O4 -25.7(3) .
C21 C20 C24 O3 -25.2(3) .
C19 C20 C24 O3 158.4(2) .
